data_7248334
loop_
_publ_author_name
'Chauhan, Pinky'
'Pushpanandan, Poornenth'
'Ravikanth, Mangalampalli'

_publ_section_title
;
 Synthesis, structure, and properties of helical bis-Zn(ii) complexes of
 hexapyrrolic ligands
;
_journal_issue 17
_journal_name_full CrystEngComm
_journal_page_first 2259
_journal_page_last 2268
_journal_paper_doi 10.1039/D4CE00019F
_journal_volume 26
_journal_year 2024
_chemical_formula_moiety 'C86 H72 N12 Zn2'
_chemical_formula_sum 'C86 H72 N12 Zn2'
_chemical_formula_weight 1404.29
_space_group_crystal_system orthorhombic
_space_group_IT_number 56
_space_group_name_Hall '-P 2ab 2ac'
_space_group_name_H-M_alt 'P c c n'
_atom_sites_solution_hydrogens geom
_audit_creation_date 2023-06-12
_audit_creation_method
;
Olex2 1.3-ac4
(compiled 2019.04.23 svn.r3594 for Rigaku Oxford Diffraction, GUI svn.r5739)
;
_audit_update_record
;
2023-10-09 deposited with the CCDC.	2024-03-22 downloaded from the CCDC.
;
_cell_angle_alpha 90
_cell_angle_beta 90
_cell_angle_gamma 90
_cell_formula_units_Z 4
_cell_length_a 12.3533(4)
_cell_length_b 27.6883(8)
_cell_length_c 21.4440(7)
_cell_measurement_reflns_used 4385
_cell_measurement_temperature 150.00(10)
_cell_measurement_theta_max 23.6990
_cell_measurement_theta_min 1.7980
_cell_volume 7334.7(4)
_computing_cell_refinement 'CrysAlisPro 1.171.41.93a (Rigaku OD, 2020)'
_computing_data_collection 'CrysAlisPro 1.171.41.93a (Rigaku OD, 2020)'
_computing_data_reduction 'CrysAlisPro 1.171.41.93a (Rigaku OD, 2020)'
_computing_molecular_graphics 'Olex2 (Dolomanov et al., 2009)'
_computing_publication_material 'Olex2 (Dolomanov et al., 2009)'
_computing_structure_refinement 'ShelXL (Sheldrick, 2015)'
_computing_structure_solution 'SHELXT 2018/2 (Sheldrick, 2018)'
_diffrn_ambient_environment N~2~
_diffrn_ambient_temperature 150.00(10)
_diffrn_detector 'CCD plate'
_diffrn_detector_area_resol_mean 8
_diffrn_measured_fraction_theta_full 1.000
_diffrn_measured_fraction_theta_max 1.000
_diffrn_measurement_details
;
List of Runs (angles in degrees, time in seconds):

  # Type    Start    End  Width  t~exp~   \w     \q     \k     \f   Frames
#--------------------------------------------------------------------------
  1  \f     36.25 184.00   0.75   10.00  31.10 -18.16 -31.50    --   197
  2  \w   -122.88  22.62   0.75   10.00    --  -18.16 -59.25  20.08  194
  3  \w    -76.15   6.35   0.75   10.00    --  -18.16  89.85 -32.67  110
  4  \f   -120.30  10.95   0.75   10.00  72.70 -18.16  31.50    --   175
;
_diffrn_measurement_device 'abstract diffractometer'
_diffrn_measurement_device_type 'Bruker SMART APEX CCD area detector'
_diffrn_measurement_method '\w and \f scans'
_diffrn_orient_matrix_type 'CrysAlisPro convention (1999,Acta A55,543-557)'
_diffrn_orient_matrix_UB_11 -0.0036057000
_diffrn_orient_matrix_UB_12 -0.0096776000
_diffrn_orient_matrix_UB_13 0.0305488000
_diffrn_orient_matrix_UB_21 -0.0317910000
_diffrn_orient_matrix_UB_22 -0.0193635000
_diffrn_orient_matrix_UB_23 -0.0115206000
_diffrn_orient_matrix_UB_31 0.0477043000
_diffrn_orient_matrix_UB_32 -0.0136665000
_diffrn_orient_matrix_UB_33 -0.0053590000
_diffrn_radiation_monochromator graphite
_diffrn_radiation_probe x-ray
_diffrn_radiation_type MoK\a
_diffrn_radiation_wavelength 0.71073
_diffrn_reflns_av_R_equivalents 0.1461
_diffrn_reflns_av_unetI/netI 0.0720
_diffrn_reflns_Laue_measured_fraction_full 1.000
_diffrn_reflns_Laue_measured_fraction_max 1.000
_diffrn_reflns_limit_h_max 14
_diffrn_reflns_limit_h_min -14
_diffrn_reflns_limit_k_max 32
_diffrn_reflns_limit_k_min -32
_diffrn_reflns_limit_l_max 25
_diffrn_reflns_limit_l_min -25
_diffrn_reflns_number 64504
_diffrn_reflns_point_group_measured_fraction_full 1.000
_diffrn_reflns_point_group_measured_fraction_max 1.000
_diffrn_reflns_theta_full 24.999
_diffrn_reflns_theta_max 24.999
_diffrn_reflns_theta_min 1.805
_diffrn_source 'sealed tube'
_diffrn_source_type 'Enhance (Mo) X-ray Source'
_exptl_absorpt_coefficient_mu 0.708
_exptl_absorpt_correction_T_max 1.00000
_exptl_absorpt_correction_T_min 0.47655
_exptl_absorpt_correction_type multi-scan
_exptl_absorpt_process_details
;
CrysAlisPro 1.171.41.93a (Rigaku Oxford Diffraction, 2020)
Empirical absorption correction using spherical harmonics,
implemented in SCALE3 ABSPACK scaling algorithm.
;
_exptl_crystal_colour violet
_exptl_crystal_colour_primary violet
_exptl_crystal_density_diffrn 1.272
_exptl_crystal_description needle
_exptl_crystal_F_000 2928
_exptl_crystal_size_max 0.189
_exptl_crystal_size_mid 0.156
_exptl_crystal_size_min 0.086
_refine_diff_density_max 0.404
_refine_diff_density_min -0.601
_refine_diff_density_rms 0.074
_refine_ls_extinction_method none
_refine_ls_goodness_of_fit_ref 1.021
_refine_ls_hydrogen_treatment constr
_refine_ls_matrix_type full
_refine_ls_number_parameters 455
_refine_ls_number_reflns 6457
_refine_ls_number_restraints 0
_refine_ls_restrained_S_all 1.021
_refine_ls_R_factor_all 0.0879
_refine_ls_R_factor_gt 0.0541
_refine_ls_shift/su_max 0.000
_refine_ls_shift/su_mean 0.000
_refine_ls_structure_factor_coef Fsqd
_refine_ls_weighting_details 'w=1/[\s^2^(Fo^2^)+(0.0583P)^2^+6.5641P] where P=(Fo^2^+2Fc^2^)/3'
_refine_ls_weighting_scheme calc
_refine_ls_wR_factor_gt 0.1256
_refine_ls_wR_factor_ref 0.1481
_reflns_Friedel_coverage 0.000
_reflns_number_gt 4374
_reflns_number_total 6457
_reflns_threshold_expression 'I > 2\s(I)'
_cod_data_source_file d4ce00019f2.cif
_cod_data_source_block mr_pc_zn3_autored_sq
_cod_depositor_comments 'Adding full bibliography for 7248334.cif.'
_cod_database_code 7248334
_shelx_shelxl_version_number 2018/3
_shelx_space_group_comment
;
The symmetry employed for this shelxl refinement is uniquely defined
by the following loop, which should always be used as a source of
symmetry information in preference to the above space-group names.
They are only intended as comments.
;
_shelx_estimated_absorpt_t_max 0.942
_shelx_estimated_absorpt_t_min 0.878
_reflns_odcompleteness_completeness 91.01
_reflns_odcompleteness_iscentric 1
_reflns_odcompleteness_theta 31.12
_olex2_refinement_description
;
1. Fixed Uiso
 At 1.2 times of:
  All C(H) groups, All N(H) groups
 At 1.5 times of:
  All C(H,H,H) groups
2.a Aromatic/amide H refined with riding coordinates:
 N004(H004), N008(H008), C00J(H00J), C00M(H00M), C00N(H00N), C00Q(H00Q),
 C00R(H00R), C00U(H00U), C00V(H00V), C00W(H00W), C00Y(H00Y), C00Z(H00Z),
 C010(H010), C011(H011), C012(H012), C014(H014), C015(H015), C016(H016),
 C017(H017), C019(H019), C01A(H01D), C01B(H01E), C01C(H01F), C01E(H01J)
2.b Idealised Me refined as rotating group:
 C013(H01A,H01B,H01C), C01D(H01G,H01H,H01I), C01F(H01K,H01L,H01M), C01G(H01N,
 H01O,H01P)
;
_platon_squeeze_void_probe_radius 1.20
_olex2_submission_special_instructions 'No special instructions were received'
_oxdiff_exptl_absorpt_empirical_details
;
Empirical correction (ABSPACK) includes:
- Absorption correction using spherical harmonics
- Frame scaling
;
_oxdiff_exptl_absorpt_empirical_full_max 1.827
_oxdiff_exptl_absorpt_empirical_full_min 0.551

loop_
_space_group_symop_operation_xyz
'x, y, z'
'-x+1/2, -y+1/2, z'
'-x, y+1/2, -z+1/2'
'x+1/2, -y, -z+1/2'
'-x, -y, -z'
'x-1/2, y-1/2, -z'
'x, -y-1/2, z-1/2'
'-x-1/2, y, z-1/2'

loop_
_atom_site_label
_atom_site_type_symbol
_atom_site_fract_x
_atom_site_fract_y
_atom_site_fract_z
_atom_site_U_iso_or_equiv
_atom_site_adp_type
_atom_site_occupancy
_atom_site_site_symmetry_order
_atom_site_calc_flag
_atom_site_refinement_flags_posn
_atom_site_refinement_flags_adp
_atom_site_refinement_flags_occupancy
_atom_site_disorder_assembly
_atom_site_disorder_group
Zn1 Zn 0.83378(3) 0.60651(2) 0.28367(2) 0.02842(15) Uani 1 1 d . . . . .
N004 N 0.8998(2) 0.72153(11) 0.32062(15) 0.0291(7) Uani 1 1 d . . . . .
H004 H 0.883175 0.705947 0.286152 0.035 Uiso 1 1 calc R . . . .
N005 N 0.7482(2) 0.63980(11) 0.35149(15) 0.0285(7) Uani 1 1 d . . . . .
N006 N 0.7177(3) 0.56254(11) 0.26078(15) 0.0312(8) Uani 1 1 d . . . . .
N007 N 0.6164(2) 0.85591(11) 0.20909(15) 0.0274(7) Uani 1 1 d . . . . .
N008 N 0.8394(2) 0.81418(11) 0.22430(15) 0.0279(7) Uani 1 1 d . . . . .
H008 H 0.817189 0.825421 0.260491 0.033 Uiso 1 1 calc R . . . .
N009 N 0.5214(2) 0.90415(12) 0.31632(16) 0.0329(8) Uani 1 1 d . . . . .
C00A C 0.6750(3) 0.60983(13) 0.38439(18) 0.0265(9) Uani 1 1 d . . . . .
C00B C 0.5198(3) 0.55423(14) 0.39532(18) 0.0282(9) Uani 1 1 d . . . . .
C00C C 0.6235(3) 0.55615(13) 0.29590(19) 0.0289(9) Uani 1 1 d . . . . .
C00D C 0.9358(3) 0.79040(13) 0.21443(19) 0.0277(9) Uani 1 1 d . . . . .
C00E C 0.5154(3) 0.86906(13) 0.18283(19) 0.0285(9) Uani 1 1 d . . . . .
C00F C 0.6103(3) 0.57423(13) 0.35701(18) 0.0283(9) Uani 1 1 d . . . . .
C00G C 0.9631(3) 0.76226(13) 0.32348(19) 0.0299(9) Uani 1 1 d . . . . .
C00H C 0.3433(3) 0.51680(15) 0.46422(19) 0.0332(10) Uani 1 1 d . . . . .
C00I C 0.8662(3) 0.70868(14) 0.37928(19) 0.0314(9) Uani 1 1 d . . . . .
C00J C 0.2638(3) 0.93458(15) 0.1854(2) 0.0363(10) Uani 1 1 d . . . . .
H00J H 0.289524 0.960431 0.210449 0.044 Uiso 1 1 calc R . . . .
C00K C 0.6762(3) 0.83792(14) 0.16208(19) 0.0314(9) Uani 1 1 d . . . . .
C00L C 1.0170(3) 0.78312(13) 0.26627(19) 0.0295(9) Uani 1 1 d . . . . .
C00M C 0.4114(3) 0.48654(14) 0.43063(19) 0.0332(10) Uani 1 1 d . . . . .
H00M H 0.398321 0.452729 0.430895 0.040 Uiso 1 1 calc R . . . .
C00N C 0.4512(3) 0.58417(14) 0.42960(19) 0.0324(9) Uani 1 1 d . . . . .
H00N H 0.463483 0.618033 0.429201 0.039 Uiso 1 1 calc R . . . .
C00O C 0.4267(3) 0.89744(13) 0.28133(19) 0.0300(9) Uani 1 1 d . . . . .
C00P C 0.4260(3) 0.88643(13) 0.21733(19) 0.0289(9) Uani 1 1 d . . . . .
C00Q C 0.4984(3) 0.50455(14) 0.39659(19) 0.0309(9) Uani 1 1 d . . . . .
H00Q H 0.543662 0.482995 0.374033 0.037 Uiso 1 1 calc R . . . .
C00R C 0.6804(3) 0.62277(15) 0.4481(2) 0.0370(10) Uani 1 1 d . . . . .
H00R H 0.640014 0.608504 0.480999 0.044 Uiso 1 1 calc R . . . .
C00S C 0.7932(3) 0.66988(14) 0.39413(19) 0.0320(9) Uani 1 1 d . . . . .
C00T C 0.3209(3) 0.89124(14) 0.18295(19) 0.0301(9) Uani 1 1 d . . . . .
C00U C 0.5191(3) 0.85948(14) 0.11774(19) 0.0337(10) Uani 1 1 d . . . . .
H00U H 0.463316 0.865941 0.088416 0.040 Uiso 1 1 calc R . . . .
C00V C 0.3659(3) 0.56609(15) 0.4641(2) 0.0362(10) Uani 1 1 d . . . . .
H00V H 0.322205 0.587457 0.487942 0.043 Uiso 1 1 calc R . . . .
C00W C 0.9698(3) 0.77524(15) 0.3850(2) 0.0381(10) Uani 1 1 d . . . . .
H00W H 1.008172 0.802242 0.401121 0.046 Uiso 1 1 calc R . . . .
C00X C 0.7828(3) 0.81778(14) 0.16894(19) 0.0321(9) Uani 1 1 d . . . . .
C00Y C 0.1693(3) 0.93994(16) 0.1510(2) 0.0380(10) Uani 1 1 d . . . . .
H00Y H 0.132196 0.969969 0.152353 0.046 Uiso 1 1 calc R . . . .
C00Z C 0.9102(3) 0.74178(15) 0.4202(2) 0.0403(11) Uani 1 1 d . . . . .
H00Z H 0.901652 0.741882 0.464223 0.048 Uiso 1 1 calc R . . . .
C010 C 0.2782(3) 0.85318(15) 0.1475(2) 0.0376(10) Uani 1 1 d . . . . .
H010 H 0.314228 0.822884 0.146609 0.045 Uiso 1 1 calc R . . . .
C011 C 0.5484(3) 0.52984(14) 0.2594(2) 0.0359(10) Uani 1 1 d . . . . .
H011 H 0.477724 0.520311 0.271694 0.043 Uiso 1 1 calc R . . . .
C012 C 0.7006(3) 0.54094(15) 0.2058(2) 0.0381(10) Uani 1 1 d . . . . .
H012 H 0.752188 0.539552 0.172977 0.046 Uiso 1 1 calc R . . . .
C013 C 1.0698(3) 0.83174(14) 0.2829(2) 0.0352(10) Uani 1 1 d . . . . .
H01A H 1.101780 0.845994 0.245337 0.053 Uiso 1 1 calc GR . . . .
H01B H 1.126400 0.826563 0.314177 0.053 Uiso 1 1 calc GR . . . .
H01C H 1.014754 0.853659 0.299725 0.053 Uiso 1 1 calc GR . . . .
C014 C 0.6175(3) 0.83930(15) 0.1050(2) 0.0350(10) Uani 1 1 d . . . . .
H014 H 0.642096 0.828265 0.065566 0.042 Uiso 1 1 calc R . . . .
C015 C 0.1831(3) 0.85959(16) 0.1137(2) 0.0385(10) Uani 1 1 d . . . . .
H015 H 0.155824 0.833709 0.089232 0.046 Uiso 1 1 calc R . . . .
C016 C 0.3384(3) 0.90174(15) 0.3226(2) 0.0374(10) Uani 1 1 d . . . . .
H016 H 0.264134 0.899841 0.311425 0.045 Uiso 1 1 calc R . . . .
C017 C 0.9411(3) 0.77875(17) 0.1526(2) 0.0437(11) Uani 1 1 d . . . . .
H017 H 0.998859 0.762245 0.132511 0.052 Uiso 1 1 calc R . . . .
C018 C 0.1275(3) 0.90304(17) 0.1151(2) 0.0405(11) Uani 1 1 d . . . . .
C019 C 0.4912(3) 0.91096(16) 0.3759(2) 0.0411(11) Uani 1 1 d . . . . .
H019 H 0.539984 0.916277 0.409429 0.049 Uiso 1 1 calc R . . . .
C01A C 0.8455(3) 0.79566(17) 0.1239(2) 0.0449(12) Uani 1 1 d . . . . .
H01D H 0.827349 0.792390 0.081027 0.054 Uiso 1 1 calc R . . . .
C01B C 0.5966(3) 0.52058(15) 0.2029(2) 0.0382(10) Uani 1 1 d . . . . .
H01E H 0.565668 0.503748 0.168668 0.046 Uiso 1 1 calc R . . . .
C01C C 0.7539(3) 0.65945(15) 0.4540(2) 0.0391(10) Uani 1 1 d . . . . .
H01F H 0.774426 0.674987 0.491696 0.047 Uiso 1 1 calc R . . . .
C01D C 1.1050(3) 0.74785(15) 0.2444(2) 0.0387(10) Uani 1 1 d . . . . .
H01G H 1.071518 0.717098 0.232493 0.058 Uiso 1 1 calc GR . . . .
H01H H 1.156743 0.742370 0.278256 0.058 Uiso 1 1 calc GR . . . .
H01I H 1.142877 0.761553 0.208312 0.058 Uiso 1 1 calc GR . . . .
C01E C 0.3782(3) 0.90920(17) 0.3821(2) 0.0447(11) Uani 1 1 d . . . . .
H01J H 0.337523 0.912456 0.419490 0.054 Uiso 1 1 calc R . . . .
C01F C 0.2468(3) 0.49721(16) 0.4994(2) 0.0478(12) Uani 1 1 d . . . . .
H01K H 0.231138 0.464320 0.485136 0.072 Uiso 1 1 calc GR . . . .
H01L H 0.183783 0.517874 0.491736 0.072 Uiso 1 1 calc GR . . . .
H01M H 0.262902 0.496737 0.544149 0.072 Uiso 1 1 calc GR . . . .
C01G C 0.0236(4) 0.9092(2) 0.0780(3) 0.0623(15) Uani 1 1 d . . . . .
H01N H -0.038526 0.901091 0.104418 0.093 Uiso 1 1 calc GR . . . .
H01O H 0.024940 0.887649 0.041716 0.093 Uiso 1 1 calc GR . . . .
H01P H 0.017391 0.942730 0.063906 0.093 Uiso 1 1 calc GR . . . .

loop_
_atom_site_aniso_label
_atom_site_aniso_U_11
_atom_site_aniso_U_22
_atom_site_aniso_U_33
_atom_site_aniso_U_23
_atom_site_aniso_U_13
_atom_site_aniso_U_12
Zn1 0.0256(3) 0.0299(3) 0.0298(3) -0.0004(2) 0.00145(19) -0.00083(19)
N004 0.0277(17) 0.0318(18) 0.028(2) -0.0044(15) -0.0024(14) -0.0080(14)
N005 0.0266(16) 0.0319(18) 0.0270(19) 0.0017(15) -0.0006(14) -0.0028(14)
N006 0.0344(18) 0.0302(18) 0.029(2) -0.0015(15) 0.0035(15) -0.0025(14)
N007 0.0188(15) 0.0310(18) 0.032(2) 0.0013(15) -0.0004(14) -0.0004(13)
N008 0.0247(17) 0.0337(18) 0.0252(19) -0.0021(14) 0.0034(14) 0.0016(14)
N009 0.0285(18) 0.041(2) 0.029(2) -0.0048(16) -0.0028(15) 0.0004(15)
C00A 0.029(2) 0.027(2) 0.023(2) 0.0037(17) 0.0059(17) 0.0005(16)
C00B 0.026(2) 0.034(2) 0.024(2) -0.0010(17) 0.0026(17) -0.0039(17)
C00C 0.027(2) 0.027(2) 0.033(2) 0.0049(17) 0.0010(18) -0.0025(16)
C00D 0.0221(19) 0.024(2) 0.037(3) 0.0018(18) 0.0030(17) -0.0029(16)
C00E 0.030(2) 0.024(2) 0.032(2) 0.0018(17) -0.0021(18) -0.0027(17)
C00F 0.025(2) 0.028(2) 0.032(2) 0.0048(18) 0.0001(17) -0.0017(17)
C00G 0.028(2) 0.029(2) 0.032(3) 0.0003(18) -0.0004(17) -0.0008(17)
C00H 0.030(2) 0.038(2) 0.031(2) 0.009(2) -0.0007(18) -0.0034(18)
C00I 0.033(2) 0.031(2) 0.030(2) 0.0015(18) 0.0004(18) -0.0065(18)
C00J 0.027(2) 0.039(2) 0.042(3) -0.003(2) 0.0000(19) 0.0030(19)
C00K 0.030(2) 0.036(2) 0.028(2) 0.0026(18) 0.0030(18) -0.0012(18)
C00L 0.025(2) 0.026(2) 0.037(3) 0.0001(18) -0.0001(17) -0.0035(16)
C00M 0.037(2) 0.028(2) 0.035(3) 0.0080(18) -0.0032(19) -0.0056(18)
C00N 0.031(2) 0.031(2) 0.034(3) 0.0039(19) 0.0001(18) -0.0029(18)
C00O 0.028(2) 0.031(2) 0.031(2) 0.0023(18) 0.0026(18) 0.0012(17)
C00P 0.026(2) 0.027(2) 0.034(2) 0.0052(18) -0.0010(18) -0.0022(16)
C00Q 0.030(2) 0.029(2) 0.033(2) 0.0011(18) 0.0013(18) -0.0023(17)
C00R 0.038(2) 0.039(2) 0.034(3) 0.004(2) 0.0053(19) -0.0079(19)
C00S 0.030(2) 0.034(2) 0.032(2) -0.0037(19) 0.0022(18) -0.0025(18)
C00T 0.027(2) 0.035(2) 0.028(2) 0.0014(18) 0.0015(17) -0.0039(17)
C00U 0.031(2) 0.039(2) 0.031(3) 0.0047(19) -0.0018(18) 0.0000(18)
C00V 0.032(2) 0.037(2) 0.040(3) 0.004(2) 0.0014(19) 0.0011(18)
C00W 0.048(3) 0.031(2) 0.035(3) -0.005(2) -0.003(2) -0.0111(19)
C00X 0.028(2) 0.039(2) 0.029(2) 0.0019(19) 0.0018(18) -0.0001(18)
C00Y 0.026(2) 0.047(3) 0.041(3) 0.003(2) 0.0009(19) 0.0073(19)
C00Z 0.050(3) 0.040(2) 0.031(3) -0.004(2) 0.002(2) -0.012(2)
C010 0.034(2) 0.042(3) 0.036(3) 0.004(2) 0.004(2) 0.0000(19)
C011 0.034(2) 0.033(2) 0.041(3) 0.005(2) -0.010(2) -0.0079(18)
C012 0.044(2) 0.039(2) 0.031(3) -0.003(2) 0.001(2) 0.000(2)
C013 0.033(2) 0.034(2) 0.039(3) 0.0034(19) -0.0017(19) -0.0061(18)
C014 0.037(2) 0.043(2) 0.025(2) 0.0013(19) 0.0025(18) 0.005(2)
C015 0.032(2) 0.050(3) 0.034(3) -0.004(2) -0.0023(19) -0.005(2)
C016 0.030(2) 0.044(3) 0.038(3) -0.003(2) 0.0049(19) -0.0002(19)
C017 0.035(2) 0.065(3) 0.031(3) -0.006(2) 0.004(2) 0.012(2)
C018 0.023(2) 0.063(3) 0.035(3) 0.004(2) -0.0013(19) -0.001(2)
C019 0.043(3) 0.050(3) 0.030(3) -0.003(2) -0.001(2) 0.008(2)
C01A 0.038(2) 0.067(3) 0.030(3) -0.006(2) -0.004(2) 0.010(2)
C01B 0.041(2) 0.038(2) 0.036(3) -0.001(2) -0.010(2) -0.003(2)
C01C 0.046(2) 0.045(3) 0.026(3) -0.006(2) 0.000(2) -0.013(2)
C01D 0.029(2) 0.037(2) 0.050(3) 0.000(2) 0.005(2) 0.0066(19)
C01E 0.039(2) 0.063(3) 0.033(3) -0.004(2) 0.010(2) 0.005(2)
C01F 0.035(2) 0.049(3) 0.060(3) 0.011(2) 0.008(2) 0.000(2)
C01G 0.037(3) 0.087(4) 0.063(4) -0.010(3) -0.010(2) 0.006(3)

loop_
_atom_type_symbol
_atom_type_description
_atom_type_scat_dispersion_real
_atom_type_scat_dispersion_imag
_atom_type_scat_source
C C 0.0033 0.0016 'International Tables Vol C Tables 4.2.6.8 and 6.1.1.4'
H H 0.0000 0.0000 'International Tables Vol C Tables 4.2.6.8 and 6.1.1.4'
N N 0.0061 0.0033 'International Tables Vol C Tables 4.2.6.8 and 6.1.1.4'
Zn Zn 0.2839 1.4301 'International Tables Vol C Tables 4.2.6.8 and 6.1.1.4'

loop_
_geom_angle_atom_site_label_1
_geom_angle_atom_site_label_2
_geom_angle_atom_site_label_3
_geom_angle
_geom_angle_site_symmetry_1
_geom_angle_site_symmetry_3
_geom_angle_publ_flag
N006 Zn1 N005 94.67(13) . . ?
N006 Zn1 N007 110.50(13) . 2_665 ?
N007 Zn1 N005 119.87(12) 2_665 . ?
N009 Zn1 N005 106.96(13) 2_665 . ?
N009 Zn1 N006 132.44(13) 2_665 . ?
N009 Zn1 N007 94.79(13) 2_665 2_665 ?
C00I N004 C00G 110.1(3) . . ?
C00A N005 Zn1 115.2(2) . . ?
C00S N005 Zn1 123.4(2) . . ?
C00S N005 C00A 106.6(3) . . ?
C00C N006 Zn1 123.9(3) . . ?
C012 N006 Zn1 128.2(3) . . ?
C012 N006 C00C 106.7(3) . . ?
C00E N007 Zn1 117.0(2) . 2_665 ?
C00K N007 Zn1 128.4(2) . 2_665 ?
C00K N007 C00E 106.4(3) . . ?
C00D N008 C00X 109.9(3) . . ?
C00O N009 Zn1 123.7(3) . 2_665 ?
C019 N009 Zn1 128.3(3) . 2_665 ?
C019 N009 C00O 107.2(3) . . ?
C00F C00A N005 124.7(4) . . ?
C00F C00A C00R 127.7(4) . . ?
C00R C00A N005 107.6(3) . . ?
C00N C00B C00F 121.6(3) . . ?
C00N C00B C00Q 117.3(3) . . ?
C00Q C00B C00F 121.0(3) . . ?
N006 C00C C00F 123.4(3) . . ?
N006 C00C C011 108.2(4) . . ?
C00F C00C C011 128.4(4) . . ?
N008 C00D C00L 121.7(3) . . ?
C017 C00D N008 107.7(3) . . ?
C017 C00D C00L 130.6(4) . . ?
N007 C00E C00U 108.3(3) . . ?
C00P C00E N007 124.6(4) . . ?
C00P C00E C00U 127.1(4) . . ?
C00A C00F C00B 117.3(3) . . ?
C00A C00F C00C 125.0(3) . . ?
C00C C00F C00B 117.7(3) . . ?
N004 C00G C00L 121.9(3) . . ?
C00W C00G N004 107.0(4) . . ?
C00W C00G C00L 131.0(4) . . ?
C00M C00H C00V 118.0(4) . . ?
C00M C00H C01F 121.3(4) . . ?
C00V C00H C01F 120.7(4) . . ?
N004 C00I C00S 125.9(4) . . ?
N004 C00I C00Z 107.0(3) . . ?
C00Z C00I C00S 127.0(4) . . ?
C00Y C00J C00T 119.9(4) . . ?
N007 C00K C00X 124.8(4) . . ?
N007 C00K C014 110.7(3) . . ?
C014 C00K C00X 124.4(4) . . ?
C00D C00L C013 109.6(3) . . ?
C00D C00L C01D 109.3(3) . . ?
C00G C00L C00D 110.9(3) . . ?
C00G C00L C013 109.5(3) . . ?
C00G C00L C01D 108.5(3) . . ?
C01D C00L C013 109.1(3) . . ?
C00H C00M C00Q 121.6(4) . . ?
C00V C00N C00B 122.0(4) . . ?
N009 C00O C00P 123.8(3) . . ?
N009 C00O C016 107.3(4) . . ?
C00P C00O C016 128.8(4) . . ?
C00E C00P C00T 116.7(4) . . ?
C00O C00P C00E 125.5(4) . . ?
C00O C00P C00T 117.8(3) . . ?
C00M C00Q C00B 120.5(4) . . ?
C01C C00R C00A 108.0(4) . . ?
N005 C00S C00I 124.5(4) . . ?
N005 C00S C01C 110.4(3) . . ?
C01C C00S C00I 125.0(4) . . ?
C00J C00T C00P 119.8(4) . . ?
C00J C00T C010 118.5(4) . . ?
C010 C00T C00P 121.7(3) . . ?
C014 C00U C00E 107.5(4) . . ?
C00N C00V C00H 120.6(4) . . ?
C00G C00W C00Z 108.2(4) . . ?
N008 C00X C00K 125.4(4) . . ?
C01A C00X N008 106.6(3) . . ?
C01A C00X C00K 127.8(4) . . ?
C018 C00Y C00J 122.1(4) . . ?
C00I C00Z C00W 107.7(4) . . ?
C015 C010 C00T 120.3(4) . . ?
C01B C011 C00C 107.5(4) . . ?
N006 C012 C01B 111.2(4) . . ?
C00U C014 C00K 107.1(4) . . ?
C018 C015 C010 121.2(4) . . ?
C01E C016 C00O 108.5(4) . . ?
C00D C017 C01A 107.7(4) . . ?
C00Y C018 C015 118.0(4) . . ?
C00Y C018 C01G 121.7(4) . . ?
C015 C018 C01G 120.3(4) . . ?
N009 C019 C01E 111.2(4) . . ?
C00X C01A C017 108.1(4) . . ?
C011 C01B C012 106.4(4) . . ?
C00R C01C C00S 107.3(4) . . ?
C016 C01E C019 105.7(4) . . ?

loop_
_geom_bond_atom_site_label_1
_geom_bond_atom_site_label_2
_geom_bond_distance
_geom_bond_site_symmetry_2
_geom_bond_publ_flag
Zn1 N005 2.020(3) . ?
Zn1 N006 1.944(3) . ?
Zn1 N007 2.005(3) 2_665 ?
Zn1 N009 1.944(3) 2_665 ?
N004 C00G 1.374(5) . ?
N004 C00I 1.372(5) . ?
N005 C00A 1.416(5) . ?
N005 C00S 1.356(5) . ?
N006 C00C 1.398(5) . ?
N006 C012 1.339(5) . ?
N007 C00E 1.417(5) . ?
N007 C00K 1.346(5) . ?
N008 C00D 1.376(5) . ?
N008 C00X 1.381(5) . ?
N009 C00O 1.402(5) . ?
N009 C019 1.344(5) . ?
C00A C00F 1.398(5) . ?
C00A C00R 1.414(6) . ?
C00B C00F 1.494(5) . ?
C00B C00N 1.395(5) . ?
C00B C00Q 1.401(5) . ?
C00C C00F 1.412(5) . ?
C00C C011 1.415(5) . ?
C00D C00L 1.511(5) . ?
C00D C017 1.367(6) . ?
C00E C00P 1.413(5) . ?
C00E C00U 1.422(6) . ?
C00G C00L 1.510(5) . ?
C00G C00W 1.371(6) . ?
C00H C00M 1.389(5) . ?
C00H C00V 1.393(6) . ?
C00H C01F 1.512(5) . ?
C00I C00S 1.438(5) . ?
C00I C00Z 1.380(5) . ?
C00J C00T 1.393(5) . ?
C00J C00Y 1.388(5) . ?
C00K C00X 1.438(5) . ?
C00K C014 1.423(5) . ?
C00L C013 1.538(5) . ?
C00L C01D 1.535(5) . ?
C00M C00Q 1.391(5) . ?
C00N C00V 1.381(5) . ?
C00O C00P 1.406(5) . ?
C00O C016 1.410(5) . ?
C00P C00T 1.499(5) . ?
C00R C01C 1.368(5) . ?
C00S C01C 1.403(5) . ?
C00T C010 1.403(5) . ?
C00U C014 1.365(5) . ?
C00W C00Z 1.403(6) . ?
C00X C01A 1.381(6) . ?
C00Y C018 1.380(6) . ?
C010 C015 1.391(6) . ?
C011 C01B 1.373(6) . ?
C012 C01B 1.404(6) . ?
C015 C018 1.386(6) . ?
C016 C01E 1.384(6) . ?
C017 C01A 1.413(6) . ?
C018 C01G 1.519(6) . ?
C019 C01E 1.402(6) . ?

loop_
_platon_squeeze_void_nr
_platon_squeeze_void_average_x
_platon_squeeze_void_average_y
_platon_squeeze_void_average_z
_platon_squeeze_void_volume
_platon_squeeze_void_count_electrons
_platon_squeeze_void_content
1 0.250 0.750 -0.028 176 60 ' '
2 0.250 0.750 0.472 175 60 ' '
3 0.750 0.250 1.028 176 60 ' '
4 0.750 0.250 0.528 176 60 ' '
